data_7055287
loop_
_publ_author_name
'Mason, Helen E.'
'Li, Wei'
'Carpenter, Michael A.'
'Hamilton, Michelle L.'
'Howard, Judith A. K.'
'Sparkes, Hazel A.'

_publ_section_title
;
 Structural and spectroscopic characterisation of the spin crossover in
 [Fe(abpt)2(NCS)2] polymorph A
;
_journal_issue 3
_journal_name_full 'New J. Chem.'
_journal_page_first 2466
_journal_paper_doi 10.1039/C5NJ02359A
_journal_volume 40
_journal_year 2016
_chemical_formula_moiety 'C26 H20 Fe N14 S2'
_chemical_formula_sum 'C26 H20 Fe N14 S2'
_chemical_formula_weight 648.53
_chemical_name_systematic
;
 ? 
;
_space_group_crystal_system monoclinic
_space_group_IT_number 14
_space_group_name_Hall '-P 2yn'
_space_group_name_H-M_alt 'P 1 21/n 1'
_symmetry_space_group_name_Hall '-P 2yn'
_symmetry_space_group_name_H-M 'P 1 21/n 1'
_atom_sites_solution_hydrogens geom
_atom_sites_solution_primary direct
_atom_sites_solution_secondary difmap
_audit_creation_date 2013-11-29
_audit_creation_method
;
  Olex2 1.2
  (compiled Apr 23 2013 17:59:47, GUI svn.r4466)
;
_audit_update_record
;
2015-09-03 deposited with the CCDC.
2016-01-08 downloaded from the CCDC.
;
_cell_angle_alpha 90.00
_cell_angle_beta 93.1120(10)
_cell_angle_gamma 90.00
_cell_formula_units_Z 2
_cell_length_a 8.3411(4)
_cell_length_b 9.9442(5)
_cell_length_c 16.1668(8)
_cell_measurement_reflns_used 3875
_cell_measurement_temperature 30.0
_cell_measurement_theta_max 28.26
_cell_measurement_theta_min 2.41
_cell_volume 1338.99(11)
_computing_cell_refinement 'SMART (Bruker, 1998)'
_computing_data_collection 'SMART (Bruker, 1998)'
_computing_data_reduction 'SAINT (Bruker, 1998)'
_computing_molecular_graphics
;
O. V. Dolomanov, L. J. Bourhis, R. J. Gildea, J. A. K. Howard and H. Puschmann,
OLEX2: a complete structure solution, refinement and analysis program.
J. Appl. Cryst. (2009). 42, 339-341.
;
_computing_publication_material
;
O. V. Dolomanov, L. J. Bourhis, R. J. Gildea, J. A. K. Howard and H. Puschmann,
OLEX2: a complete structure solution, refinement and analysis program.
J. Appl. Cryst. (2009). 42, 339-341.
;
_computing_structure_refinement
;
XL, G.M. Sheldrick, Acta Cryst.
(2008). A64, 112-122
;
_computing_structure_solution
;
XS, G.M. Sheldrick, Acta Cryst.
(2008). A64, 112-122
;
_diffrn_ambient_temperature 30.0
_diffrn_detector 'CCD area detector'
_diffrn_detector_area_resol_mean 7.9
_diffrn_detector_type 'Bruker SMART CCD 1K area detector'
_diffrn_measured_fraction_theta_full 0.999
_diffrn_measured_fraction_theta_max 0.999
_diffrn_measurement_device 'three-circle diffractometer'
_diffrn_measurement_device_type 'Bruker SMART CCD 1K area detector'
_diffrn_measurement_method '\w scans'
_diffrn_radiation_monochromator graphite
_diffrn_radiation_probe x-ray
_diffrn_radiation_type MoK\a
_diffrn_radiation_wavelength 0.71073
_diffrn_radiation_xray_symbol K-L~3~
_diffrn_reflns_av_R_equivalents 0.0370
_diffrn_reflns_av_unetI/netI 0.0467
_diffrn_reflns_limit_h_max 11
_diffrn_reflns_limit_h_min -10
_diffrn_reflns_limit_k_max 9
_diffrn_reflns_limit_k_min -13
_diffrn_reflns_limit_l_max 15
_diffrn_reflns_limit_l_min -21
_diffrn_reflns_number 9018
_diffrn_reflns_theta_full 28.28
_diffrn_reflns_theta_max 28.28
_diffrn_reflns_theta_min 2.41
_diffrn_source 'sealed X-ray tube'
_diffrn_source_target Mo
_exptl_absorpt_coefficient_mu 0.768
_exptl_absorpt_correction_T_max 1.000
_exptl_absorpt_correction_T_min 0.787
_exptl_absorpt_correction_type multi-scan
_exptl_absorpt_process_details 'SADABS (G. Sheldrick, 1998)'
_exptl_crystal_colour reddish
_exptl_crystal_colour_modifier reddish
_exptl_crystal_density_diffrn 1.609
_exptl_crystal_density_method 'not measured'
_exptl_crystal_description block
_exptl_crystal_F_000 664
_exptl_crystal_size_max 0.36
_exptl_crystal_size_mid 0.3
_exptl_crystal_size_min 0.26
_refine_diff_density_max 0.727
_refine_diff_density_min -0.517
_refine_diff_density_rms 0.080
_refine_ls_extinction_method none
_refine_ls_goodness_of_fit_ref 1.040
_refine_ls_hydrogen_treatment mixed
_refine_ls_matrix_type full
_refine_ls_number_parameters 202
_refine_ls_number_reflns 3318
_refine_ls_number_restraints 0
_refine_ls_restrained_S_all 1.040
_refine_ls_R_factor_all 0.0510
_refine_ls_R_factor_gt 0.0341
_refine_ls_shift/su_max 0.000
_refine_ls_shift/su_mean 0.000
_refine_ls_structure_factor_coef Fsqd
_refine_ls_weighting_details 'calc w=1/[\s^2^(Fo^2^)+(0.0416P)^2^+0.3980P] where P=(Fo^2^+2Fc^2^)/3'
_refine_ls_weighting_scheme calc
_refine_ls_wR_factor_gt 0.0797
_refine_ls_wR_factor_ref 0.0859
_reflns_number_gt 2600
_reflns_number_total 3318
_reflns_threshold_expression >2sigma(I)
_cod_data_source_file c5nj02359a2.cif
_cod_data_source_block 30kls
_cod_depositor_comments 'Adding full bibliography for 7055281--7055291.cif.'
_cod_database_code 7055287
_olex2_refinement_description
;
1. Others
 Fixed Uiso: H6A(0.014) H6B(0.014) H2(0.013) H3(0.013) H4(0.014) H5(0.014)
 H10(0.014) H11(0.014) H12(0.014) H13(0.013)
 Fixed X: Fe1(0.5) H2(0.7991) H3(1.0425) H4(1.1053) H5(0.9123) H10(0.3616)
 H11(0.1128) H12(-0.0126) H13(0.1251)
 Fixed Y: Fe1(0.5) H2(0.4426) H3(0.5477) H4(0.752) H5(0.8529) H10(1.2789)
 H11(1.2432) H12(1.032) H13(0.8602)
 Fixed Z: Fe1(0.5) H2(0.4002) H3(0.3785) H4(0.4457) H5(0.5269) H10(0.6919)
 H11(0.7453) H12(0.7276) H13(0.6595)
;

loop_
_space_group_symop_id
_space_group_symop_operation_xyz
1 'x, y, z'
2 '-x+1/2, y+1/2, -z+1/2'
3 '-x, -y, -z'
4 'x-1/2, -y-1/2, z-1/2'

loop_
_atom_site_label
_atom_site_type_symbol
_atom_site_fract_x
_atom_site_fract_y
_atom_site_fract_z
_atom_site_U_iso_or_equiv
_atom_site_adp_type
_atom_site_occupancy
_atom_site_symmetry_multiplicity
_atom_site_calc_flag
_atom_site_refinement_flags
Fe1 Fe 0.5000 0.5000 0.5000 0.00706(10) Uani 1 2 d S
S1 S 0.26557(6) 0.71425(5) 0.26020(3) 0.01196(12) Uani 1 1 d .
N1 N 0.40060(18) 0.57073(15) 0.39687(10) 0.0095(3) Uani 1 1 d .
N2 N 0.71135(19) 0.58159(15) 0.47304(9) 0.0095(3) Uani 1 1 d .
N3 N 0.47686(19) 0.67903(15) 0.54830(9) 0.0097(3) Uani 1 1 d .
N4 N 0.35481(19) 0.75030(15) 0.58002(10) 0.0093(3) Uani 1 1 d .
N5 N 0.57166(19) 0.87759(15) 0.57979(10) 0.0091(3) Uani 1 1 d .
N6 N 0.6845(2) 0.98395(16) 0.59319(11) 0.0117(3) Uani 1 1 d .
H6A H 0.629(3) 1.058(2) 0.6028(13) 0.014 Uiso 1 1 d .
H6B H 0.734(3) 0.964(2) 0.6421(15) 0.014 Uiso 1 1 d .
N7 N 0.3928(2) 1.09724(15) 0.64599(10) 0.0112(3) Uani 1 1 d .
C1 C 0.3440(2) 0.62913(18) 0.34030(12) 0.0096(4) Uani 1 1 d .
C2 C 0.8218(2) 0.52683(18) 0.42595(12) 0.0105(4) Uani 1 1 d .
H2 H 0.7991 0.4426 0.4002 0.013 Uiso 1 1 calc R
C3 C 0.9681(2) 0.58844(19) 0.41330(12) 0.0112(4) Uani 1 1 d .
H3 H 1.0425 0.5477 0.3785 0.013 Uiso 1 1 calc R
C4 C 1.0043(2) 0.71000(18) 0.45192(12) 0.0119(4) Uani 1 1 d .
H4 H 1.1053 0.7520 0.4457 0.014 Uiso 1 1 calc R
C5 C 0.8908(2) 0.76947(19) 0.49988(12) 0.0113(4) Uani 1 1 d .
H5 H 0.9123 0.8529 0.5269 0.014 Uiso 1 1 calc R
C6 C 0.7449(2) 0.70432(18) 0.50754(11) 0.0091(4) Uani 1 1 d .
C7 C 0.6065(2) 0.75545(18) 0.54719(11) 0.0095(4) Uani 1 1 d .
C8 C 0.4140(2) 0.86982(18) 0.59943(11) 0.0102(4) Uani 1 1 d .
C9 C 0.3224(2) 0.97599(18) 0.63883(12) 0.0103(4) Uani 1 1 d .
C10 C 0.3132(2) 1.19283(19) 0.68542(12) 0.0115(4) Uani 1 1 d .
H10 H 0.3616 1.2789 0.6919 0.014 Uiso 1 1 calc R
C11 C 0.1641(2) 1.17263(19) 0.71719(12) 0.0114(4) Uani 1 1 d .
H11 H 0.1128 1.2432 0.7453 0.014 Uiso 1 1 calc R
C12 C 0.0906(2) 1.04788(19) 0.70740(11) 0.0113(4) Uani 1 1 d .
H12 H -0.0126 1.0320 0.7276 0.014 Uiso 1 1 calc R
C13 C 0.1715(2) 0.94682(19) 0.66731(11) 0.0107(4) Uani 1 1 d .
H13 H 0.1251 0.8602 0.6595 0.013 Uiso 1 1 calc R

loop_
_atom_site_aniso_label
_atom_site_aniso_U_11
_atom_site_aniso_U_22
_atom_site_aniso_U_33
_atom_site_aniso_U_23
_atom_site_aniso_U_13
_atom_site_aniso_U_12
Fe1 0.00628(19) 0.00633(18) 0.00858(19) -0.00049(14) 0.00033(13) -0.00007(14)
S1 0.0112(2) 0.0123(2) 0.0121(2) 0.00138(18) -0.00187(18) 0.00196(18)
N1 0.0068(8) 0.0088(8) 0.0129(8) -0.0022(6) 0.0017(6) -0.0006(6)
N2 0.0095(8) 0.0086(7) 0.0103(8) 0.0030(6) -0.0017(6) 0.0011(6)
N3 0.0090(8) 0.0102(7) 0.0098(8) 0.0000(6) 0.0002(6) 0.0014(6)
N4 0.0088(8) 0.0087(8) 0.0105(8) -0.0008(6) 0.0000(6) 0.0023(6)
N5 0.0078(8) 0.0076(7) 0.0119(8) -0.0010(6) 0.0002(6) -0.0011(6)
N6 0.0092(8) 0.0088(8) 0.0170(9) -0.0014(7) -0.0008(7) -0.0026(6)
N7 0.0111(8) 0.0103(8) 0.0120(8) 0.0008(6) -0.0011(6) 0.0001(6)
C1 0.0065(9) 0.0096(8) 0.0130(9) -0.0030(7) 0.0023(7) -0.0009(7)
C2 0.0110(9) 0.0094(9) 0.0109(9) 0.0024(7) -0.0008(7) 0.0015(7)
C3 0.0099(9) 0.0122(9) 0.0117(9) 0.0003(7) 0.0015(7) 0.0024(7)
C4 0.0099(9) 0.0116(9) 0.0140(10) 0.0035(7) -0.0003(7) -0.0012(7)
C5 0.0097(9) 0.0098(9) 0.0142(9) 0.0005(7) -0.0015(7) -0.0007(7)
C6 0.0084(9) 0.0089(9) 0.0098(9) 0.0000(7) -0.0013(7) 0.0006(7)
C7 0.0101(9) 0.0080(9) 0.0100(9) 0.0000(7) -0.0017(7) 0.0013(7)
C8 0.0106(9) 0.0107(9) 0.0092(9) 0.0019(7) -0.0010(7) -0.0003(7)
C9 0.0121(9) 0.0089(9) 0.0098(9) 0.0018(7) -0.0010(7) 0.0017(7)
C10 0.0125(10) 0.0104(9) 0.0116(9) -0.0019(7) -0.0005(7) -0.0009(7)
C11 0.0118(10) 0.0115(9) 0.0109(9) -0.0025(7) 0.0002(7) 0.0025(7)
C12 0.0100(9) 0.0139(9) 0.0102(9) 0.0027(7) 0.0008(7) 0.0000(8)
C13 0.0107(9) 0.0100(9) 0.0112(9) 0.0007(7) -0.0013(7) -0.0014(7)

loop_
_atom_type_symbol
_atom_type_description
_atom_type_scat_dispersion_real
_atom_type_scat_dispersion_imag
_atom_type_scat_source
C C 0.0033 0.0016 'International Tables Vol C Tables 4.2.6.8 and 6.1.1.4'
H H 0.0000 0.0000 'International Tables Vol C Tables 4.2.6.8 and 6.1.1.4'
N N 0.0061 0.0033 'International Tables Vol C Tables 4.2.6.8 and 6.1.1.4'
S S 0.1246 0.1234 'International Tables Vol C Tables 4.2.6.8 and 6.1.1.4'
Fe Fe 0.3463 0.8444 'International Tables Vol C Tables 4.2.6.8 and 6.1.1.4'

loop_
_geom_angle_atom_site_label_1
_geom_angle_atom_site_label_2
_geom_angle_atom_site_label_3
_geom_angle
_geom_angle_site_symmetry_1
_geom_angle_site_symmetry_3
N1 Fe1 N1 180.0 3_666 .
N1 Fe1 N2 90.35(6) 3_666 3_666
N1 Fe1 N2 90.35(6) . .
N1 Fe1 N2 89.65(6) . 3_666
N1 Fe1 N2 89.65(6) 3_666 .
N1 Fe1 N3 91.92(6) . 3_666
N1 Fe1 N3 88.08(6) 3_666 3_666
N1 Fe1 N3 88.08(6) . .
N1 Fe1 N3 91.92(6) 3_666 .
N2 Fe1 N2 180.00(8) 3_666 .
N3 Fe1 N2 100.02(6) 3_666 .
N3 Fe1 N2 79.98(6) . .
N3 Fe1 N2 79.98(6) 3_666 3_666
N3 Fe1 N2 100.02(6) . 3_666
N3 Fe1 N3 179.998(1) 3_666 .
C1 N1 Fe1 171.09(15) . .
C2 N2 Fe1 126.62(13) . .
C2 N2 C6 117.56(16) . .
C6 N2 Fe1 115.81(12) . .
N4 N3 Fe1 135.61(12) . .
C7 N3 Fe1 114.76(13) . .
C7 N3 N4 109.52(15) . .
C8 N4 N3 106.28(15) . .
C7 N5 N6 124.62(16) . .
C7 N5 C8 105.47(15) . .
C8 N5 N6 129.82(15) . .
N5 N6 H6A 107.2(15) . .
N5 N6 H6B 104.0(15) . .
H6A N6 H6B 104(2) . .
C10 N7 C9 116.87(17) . .
N1 C1 S1 179.07(18) . .
N2 C2 H2 118.7 . .
N2 C2 C3 122.66(17) . .
C3 C2 H2 118.7 . .
C2 C3 H3 120.3 . .
C4 C3 C2 119.31(18) . .
C4 C3 H3 120.3 . .
C3 C4 H4 120.5 . .
C3 C4 C5 118.97(18) . .
C5 C4 H4 120.5 . .
C4 C5 H5 120.7 . .
C4 C5 C6 118.57(17) . .
C6 C5 H5 120.7 . .
N2 C6 C5 122.80(17) . .
N2 C6 C7 110.19(16) . .
C5 C6 C7 126.92(17) . .
N3 C7 N5 108.40(16) . .
N3 C7 C6 118.55(16) . .
N5 C7 C6 132.74(17) . .
N4 C8 N5 110.32(16) . .
N4 C8 C9 123.66(17) . .
N5 C8 C9 126.00(17) . .
N7 C9 C8 116.57(17) . .
N7 C9 C13 123.81(17) . .
C13 C9 C8 119.61(17) . .
N7 C10 H10 118.3 . .
N7 C10 C11 123.45(18) . .
C11 C10 H10 118.3 . .
C10 C11 H11 120.4 . .
C10 C11 C12 119.12(17) . .
C12 C11 H11 120.4 . .
C11 C12 H12 120.8 . .
C11 C12 C13 118.45(18) . .
C13 C12 H12 120.8 . .
C9 C13 H13 120.9 . .
C12 C13 C9 118.26(18) . .
C12 C13 H13 120.9 . .

loop_
_geom_bond_atom_site_label_1
_geom_bond_atom_site_label_2
_geom_bond_distance
_geom_bond_site_symmetry_2
Fe1 N1 1.9523(16) .
Fe1 N1 1.9523(16) 3_666
Fe1 N2 2.0098(16) 3_666
Fe1 N2 2.0098(16) .
Fe1 N3 1.9577(15) .
Fe1 N3 1.9577(15) 3_666
S1 C1 1.652(2) .
N1 C1 1.162(2) .
N2 C2 1.342(2) .
N2 C6 1.365(2) .
N3 N4 1.363(2) .
N3 C7 1.322(2) .
N4 C8 1.318(2) .
N5 N6 1.424(2) .
N5 C7 1.362(2) .
N5 C8 1.371(2) .
N6 H6A 0.88(2) .
N6 H6B 0.89(2) .
N7 C9 1.343(2) .
N7 C10 1.341(2) .
C2 H2 0.9500 .
C2 C3 1.390(3) .
C3 H3 0.9500 .
C3 C4 1.386(3) .
C4 H4 0.9500 .
C4 C5 1.388(3) .
C5 H5 0.9500 .
C5 C6 1.390(3) .
C6 C7 1.443(3) .
C8 C9 1.469(3) .
C9 C13 1.395(3) .
C10 H10 0.9500 .
C10 C11 1.386(3) .
C11 H11 0.9500 .
C11 C12 1.389(3) .
C12 H12 0.9500 .
C12 C13 1.390(3) .
C13 H13 0.9500 .

loop_
_geom_hbond_atom_site_label_D
_geom_hbond_atom_site_label_H
_geom_hbond_atom_site_label_A
_geom_hbond_distance_DH
_geom_hbond_distance_HA
_geom_hbond_distance_DA
_geom_hbond_angle_DHA
_geom_hbond_site_symmetry_A
N6 H6A N7 0.88(2) 2.16(2) 2.853(2) 134.5(19) .
N6 H6B S1 0.89(2) 2.61(2) 3.3814(18) 145.0(19) 4_676
